data_1560024
loop_
_publ_author_name
'Litle, Elishua D.'
'Wilkins, Lewis C.'
'Gabba\"i, Fran\,cois P.'

_publ_section_title
;
 Ligand-enforced intimacy between a gold cation and a carbenium ion:
 impact on stability and reactivity
;
_journal_issue 11
_journal_name_full 'Chemical Science'
_journal_page_first 3929
_journal_page_last 3936
_journal_paper_doi 10.1039/D0SC05777K
_journal_volume 12
_journal_year 2021
_chemical_formula_moiety 'C35 H34 N2 P, C F3 O3 S'
_chemical_formula_sum 'C36 H34 F3 N2 O3 P S'
_chemical_formula_weight 662.68
_space_group_crystal_system monoclinic
_space_group_IT_number 14
_space_group_name_Hall '-P 2ybc'
_space_group_name_H-M_alt 'P 1 21/c 1'
_atom_sites_solution_hydrogens geom
_atom_sites_solution_primary direct
_audit_creation_date 2020-04-03
_audit_creation_method
;
Olex2 1.2
(compiled 2018.05.29 svn.r3508 for OlexSys, GUI svn.r5506)
;
_audit_update_record
;
2020-10-16 deposited with the CCDC.	2021-01-08 downloaded from the CCDC.
;
_cell_angle_alpha 90
_cell_angle_beta 104.000(3)
_cell_angle_gamma 90
_cell_formula_units_Z 4
_cell_length_a 11.0775(9)
_cell_length_b 19.2817(16)
_cell_length_c 15.3042(13)
_cell_measurement_reflns_used 9908
_cell_measurement_temperature 110(2)
_cell_measurement_theta_max 27.35
_cell_measurement_theta_min 2.17
_cell_volume 3171.8(5)
_computing_cell_refinement 'SAINT V8.38A (?, 2016)'
_computing_data_reduction 'SAINT V8.38A (?, 2016)'
_computing_molecular_graphics 'Olex2 (Dolomanov et al., 2009)'
_computing_publication_material 'Olex2 (Dolomanov et al., 2009)'
_computing_structure_refinement 'XL (Sheldrick, 2008)'
_computing_structure_solution 'XS (Sheldrick, 2008)'
_diffrn_ambient_temperature 110.0
_diffrn_detector 'Bruker CMOS area detector'
_diffrn_detector_area_resol_mean 10.5
_diffrn_detector_type 'CMOS area detector'
_diffrn_measured_fraction_theta_full 1.000
_diffrn_measured_fraction_theta_max 1.000
_diffrn_measurement_device 'three-circle diffractometer'
_diffrn_measurement_device_type 'Bruker CMOS area detector'
_diffrn_measurement_method '\w and \f scans'
_diffrn_radiation_monochromator 'mirror optics'
_diffrn_radiation_probe x-ray
_diffrn_radiation_type MoK\a
_diffrn_radiation_wavelength 0.71073
_diffrn_reflns_av_R_equivalents 0.0997
_diffrn_reflns_av_unetI/netI 0.0496
_diffrn_reflns_Laue_measured_fraction_full 1.000
_diffrn_reflns_Laue_measured_fraction_max 1.000
_diffrn_reflns_limit_h_max 14
_diffrn_reflns_limit_h_min -14
_diffrn_reflns_limit_k_max 24
_diffrn_reflns_limit_k_min -24
_diffrn_reflns_limit_l_max 19
_diffrn_reflns_limit_l_min -19
_diffrn_reflns_number 73823
_diffrn_reflns_point_group_measured_fraction_full 1.000
_diffrn_reflns_point_group_measured_fraction_max 1.000
_diffrn_reflns_theta_full 25.242
_diffrn_reflns_theta_max 27.101
_diffrn_reflns_theta_min 1.895
_diffrn_source 'microfocus sealed X-ray tube'
_diffrn_source_type 'Incoatec I\ms'
_diffrn_standards_number 0
_exptl_absorpt_coefficient_mu 0.210
_exptl_absorpt_correction_T_max 0.7456
_exptl_absorpt_correction_T_min 0.5225
_exptl_absorpt_correction_type multi-scan
_exptl_absorpt_process_details
;
SADABS-2016/2 (Bruker,2016/2) was used for absorption correction.
wR2(int) was 0.1553 before and 0.0945 after correction.
The Ratio of minimum to maximum transmission is 0.7008.
The \l/2 correction factor is Not present.
;
_exptl_crystal_density_diffrn 1.388
_exptl_crystal_description needle
_exptl_crystal_F_000 1384
_exptl_crystal_size_max 0.434
_exptl_crystal_size_mid 0.155
_exptl_crystal_size_min 0.06
_refine_diff_density_max 0.423
_refine_diff_density_min -0.504
_refine_diff_density_rms 0.062
_refine_ls_extinction_method none
_refine_ls_goodness_of_fit_ref 1.044
_refine_ls_hydrogen_treatment constr
_refine_ls_matrix_type full
_refine_ls_number_parameters 419
_refine_ls_number_reflns 7019
_refine_ls_number_restraints 0
_refine_ls_restrained_S_all 1.044
_refine_ls_R_factor_all 0.0731
_refine_ls_R_factor_gt 0.0480
_refine_ls_shift/su_max 0.001
_refine_ls_shift/su_mean 0.000
_refine_ls_structure_factor_coef Fsqd
_refine_ls_weighting_details 'w=1/[\s^2^(Fo^2^)+(0.0443P)^2^+3.0609P] where P=(Fo^2^+2Fc^2^)/3'
_refine_ls_weighting_scheme calc
_refine_ls_wR_factor_gt 0.1123
_refine_ls_wR_factor_ref 0.1277
_reflns_Friedel_coverage 0.000
_reflns_number_gt 5265
_reflns_number_total 7019
_reflns_threshold_expression 'I > 2\s(I)'
_cod_data_source_file d0sc05777k2.cif
_cod_data_source_block eli73_1_0m_a
_cod_depositor_comments 'Adding full bibliography for 1560018--1560030.cif.'
_cod_database_code 1560024
_shelxl_version_number 2013-3
_shelx_space_group_comment
;
The symmetry employed for this shelxl refinement is uniquely defined
by the following loop, which should always be used as a source of
symmetry information in preference to the above space-group names.
They are only intended as comments.
;
_olex2_refinement_description
;
1. Fixed Uiso
 At 1.2 times of:
  All C(H) groups
 At 1.5 times of:
  All C(H,H,H) groups
2.a Ternary CH refined with riding coordinates:
 C19(H19)
2.b Aromatic/amide H refined with riding coordinates:
 C6(H6), C24(H24), C14(H14), C31(H31), C25(H25), C22(H22), C12(H12), C30(H30),
 C27(H27), C8(H8), C18(H18), C3(H3), C15(H15), C11(H11), C4(H4), C10(H10),
 C28(H28), C9(H9), C17(H17), C16(H16), C5(H5)
2.c Idealised Me refined as rotating group:
 C33(H33A,H33B,H33C), C32(H32A,H32B,H32C), C34(H34A,H34B,H34C), C35(H35A,H35B,
 H35C)
;
_olex2_submission_special_instructions 'No special instructions were received'

loop_
_space_group_symop_operation_xyz
'x, y, z'
'-x, y+1/2, -z+1/2'
'-x, -y, -z'
'x, -y-1/2, z-1/2'

loop_
_atom_site_label
_atom_site_type_symbol
_atom_site_fract_x
_atom_site_fract_y
_atom_site_fract_z
_atom_site_U_iso_or_equiv
_atom_site_adp_type
_atom_site_occupancy
_atom_site_site_symmetry_order
_atom_site_calc_flag
_atom_site_refinement_flags_posn
_atom_site_refinement_flags_adp
_atom_site_refinement_flags_occupancy
_atom_site_disorder_assembly
_atom_site_disorder_group
P1 P 0.35247(5) 0.66943(3) 0.30903(4) 0.01865(13) Uani 1 1 d . . . . .
S1 S 0.04574(6) 0.39267(3) 0.25618(4) 0.02916(15) Uani 1 1 d . . . . .
F3 F -0.09925(15) 0.46224(8) 0.33666(11) 0.0439(4) Uani 1 1 d . . . . .
F1 F 0.01815(18) 0.52618(9) 0.27801(13) 0.0556(5) Uani 1 1 d . . . . .
O3 O 0.02516(19) 0.33429(9) 0.30903(13) 0.0385(5) Uani 1 1 d . . . . .
F2 F 0.09294(18) 0.46996(11) 0.40077(13) 0.0689(6) Uani 1 1 d . . . . .
O1 O 0.17319(19) 0.40378(11) 0.25389(16) 0.0510(6) Uani 1 1 d . . . . .
O2 O -0.0447(2) 0.40106(12) 0.17271(13) 0.0517(6) Uani 1 1 d . . . . .
N1 N -0.06720(18) 0.67693(12) 0.39888(14) 0.0335(5) Uani 1 1 d . . . . .
N2 N 0.7194(2) 0.90080(12) 0.59603(15) 0.0353(5) Uani 1 1 d . . . . .
C13 C 0.3960(2) 0.75803(11) 0.29690(14) 0.0197(4) Uani 1 1 d . . . . .
C26 C 0.5246(2) 0.71006(12) 0.53954(14) 0.0221(5) Uani 1 1 d . . . . .
C7 C 0.2695(2) 0.63516(12) 0.20252(14) 0.0212(4) Uani 1 1 d . . . . .
C21 C 0.2616(2) 0.66152(11) 0.38973(14) 0.0206(4) Uani 1 1 d . . . . .
C20 C 0.3220(2) 0.64710(11) 0.47909(14) 0.0212(4) Uani 1 1 d . . . . .
C2 C 0.5240(2) 0.60495(11) 0.44522(15) 0.0218(5) Uani 1 1 d . . . . .
C6 C 0.5554(2) 0.59232(12) 0.29359(16) 0.0244(5) Uani 1 1 d . . . . .
H6 H 0.5294 0.6019 0.2310 0.029 Uiso 1 1 calc R . . . .
C1 C 0.4878(2) 0.61850(11) 0.35252(15) 0.0217(5) Uani 1 1 d . . . . .
C24 C 0.1214(2) 0.65690(12) 0.51513(15) 0.0240(5) Uani 1 1 d . . . . .
H24 H 0.0748 0.6564 0.5597 0.029 Uiso 1 1 calc R . . . .
C14 C 0.3122(2) 0.81161(12) 0.30014(15) 0.0231(5) Uani 1 1 d . . . . .
H14 H 0.2307 0.8015 0.3062 0.028 Uiso 1 1 calc R . . . .
C31 C 0.4633(2) 0.77301(13) 0.52136(15) 0.0250(5) Uani 1 1 d . . . . .
H31 H 0.3763 0.7731 0.4952 0.030 Uiso 1 1 calc R . . . .
C25 C 0.2476(2) 0.64524(12) 0.54040(15) 0.0234(5) Uani 1 1 d . . . . .
H25 H 0.2852 0.6356 0.6018 0.028 Uiso 1 1 calc R . . . .
C22 C 0.1333(2) 0.67210(12) 0.36200(15) 0.0224(5) Uani 1 1 d . . . . .
H22 H 0.0957 0.6811 0.3004 0.027 Uiso 1 1 calc R . . . .
C23 C 0.0598(2) 0.66953(12) 0.42472(15) 0.0238(5) Uani 1 1 d . . . . .
C12 C 0.2289(2) 0.67815(13) 0.12814(15) 0.0267(5) Uani 1 1 d . . . . .
H12 H 0.2461 0.7265 0.1327 0.032 Uiso 1 1 calc R . . . .
C19 C 0.4616(2) 0.63962(12) 0.51201(15) 0.0224(5) Uani 1 1 d . . . . .
H19 H 0.4779 0.6099 0.5672 0.027 Uiso 1 1 calc R . . . .
C30 C 0.5254(2) 0.83606(13) 0.54023(15) 0.0269(5) Uani 1 1 d . . . . .
H30 H 0.4802 0.8782 0.5274 0.032 Uiso 1 1 calc R . . . .
C27 C 0.6512(2) 0.71238(13) 0.58181(15) 0.0268(5) Uani 1 1 d . . . . .
H27 H 0.6952 0.6702 0.5983 0.032 Uiso 1 1 calc R . . . .
C8 C 0.2432(2) 0.56428(13) 0.19629(15) 0.0263(5) Uani 1 1 d . . . . .
H8 H 0.2703 0.5352 0.2474 0.032 Uiso 1 1 calc R . . . .
C18 C 0.5146(2) 0.77312(13) 0.28631(16) 0.0279(5) Uani 1 1 d . . . . .
H18 H 0.5709 0.7366 0.2829 0.034 Uiso 1 1 calc R . . . .
C3 C 0.6264(2) 0.56120(12) 0.47596(16) 0.0268(5) Uani 1 1 d . . . . .
H3 H 0.6501 0.5488 0.5378 0.032 Uiso 1 1 calc R . . . .
C15 C 0.3493(2) 0.87944(12) 0.29435(16) 0.0273(5) Uani 1 1 d . . . . .
H15 H 0.2929 0.9162 0.2966 0.033 Uiso 1 1 calc R . . . .
C11 C 0.1630(2) 0.64974(14) 0.04719(16) 0.0297(5) Uani 1 1 d . . . . .
H11 H 0.1354 0.6787 -0.0040 0.036 Uiso 1 1 calc R . . . .
C4 C 0.6937(2) 0.53584(12) 0.41761(17) 0.0290(5) Uani 1 1 d . . . . .
H4 H 0.7635 0.5068 0.4401 0.035 Uiso 1 1 calc R . . . .
C29 C 0.6532(2) 0.83793(13) 0.57773(15) 0.0282(5) Uani 1 1 d . . . . .
C10 C 0.1376(2) 0.57940(14) 0.04091(16) 0.0294(5) Uani 1 1 d . . . . .
H10 H 0.0927 0.5603 -0.0147 0.035 Uiso 1 1 calc R . . . .
C28 C 0.7138(2) 0.77448(14) 0.60010(16) 0.0289(5) Uani 1 1 d . . . . .
H28 H 0.8001 0.7742 0.6286 0.035 Uiso 1 1 calc R . . . .
C9 C 0.1774(2) 0.53657(14) 0.11536(16) 0.0318(6) Uani 1 1 d . . . . .
H9 H 0.1595 0.4883 0.1107 0.038 Uiso 1 1 calc R . . . .
C17 C 0.5502(2) 0.84172(13) 0.28068(17) 0.0313(5) Uani 1 1 d . . . . .
H17 H 0.6311 0.8523 0.2737 0.038 Uiso 1 1 calc R . . . .
C16 C 0.4678(2) 0.89443(13) 0.28530(16) 0.0300(5) Uani 1 1 d . . . . .
H16 H 0.4925 0.9414 0.2822 0.036 Uiso 1 1 calc R . . . .
C5 C 0.6607(2) 0.55218(13) 0.32688(16) 0.0283(5) Uani 1 1 d . . . . .
H5 H 0.7095 0.5361 0.2878 0.034 Uiso 1 1 calc R . . . .
C36 C 0.0134(2) 0.46646(14) 0.32093(17) 0.0322(6) Uani 1 1 d . . . . .
C33 C -0.1345(2) 0.69959(16) 0.46364(18) 0.0374(6) Uani 1 1 d . . . . .
H33A H -0.1125 0.6700 0.5172 0.056 Uiso 1 1 calc GR . . . .
H33B H -0.2241 0.6963 0.4369 0.056 Uiso 1 1 calc GR . . . .
H33C H -0.1125 0.7478 0.4807 0.056 Uiso 1 1 calc GR . . . .
C32 C -0.1244(2) 0.69294(16) 0.30559(17) 0.0356(6) Uani 1 1 d . . . . .
H32A H -0.0958 0.7385 0.2906 0.053 Uiso 1 1 calc GR . . . .
H32B H -0.2151 0.6936 0.2964 0.053 Uiso 1 1 calc GR . . . .
H32C H -0.1010 0.6576 0.2667 0.053 Uiso 1 1 calc GR . . . .
C34 C 0.6526(3) 0.96318(15) 0.5619(2) 0.0440(7) Uani 1 1 d . . . . .
H34A H 0.6256 0.9606 0.4960 0.066 Uiso 1 1 calc GR . . . .
H34B H 0.7071 1.0034 0.5792 0.066 Uiso 1 1 calc GR . . . .
H34C H 0.5796 0.9678 0.5871 0.066 Uiso 1 1 calc GR . . . .
C35 C 0.8456(3) 0.90084(17) 0.5812(2) 0.0444(7) Uani 1 1 d . . . . .
H35A H 0.8940 0.8630 0.6157 0.067 Uiso 1 1 calc GR . . . .
H35B H 0.8860 0.9452 0.6010 0.067 Uiso 1 1 calc GR . . . .
H35C H 0.8409 0.8942 0.5169 0.067 Uiso 1 1 calc GR . . . .

loop_
_atom_site_aniso_label
_atom_site_aniso_U_11
_atom_site_aniso_U_22
_atom_site_aniso_U_33
_atom_site_aniso_U_23
_atom_site_aniso_U_13
_atom_site_aniso_U_12
P1 0.0158(3) 0.0242(3) 0.0167(3) 0.0013(2) 0.0054(2) 0.0002(2)
S1 0.0319(3) 0.0313(3) 0.0277(3) 0.0044(2) 0.0138(2) 0.0049(3)
F3 0.0377(9) 0.0469(10) 0.0546(10) 0.0030(8) 0.0260(8) 0.0100(7)
F1 0.0641(12) 0.0310(9) 0.0814(14) 0.0070(9) 0.0361(10) 0.0032(8)
O3 0.0526(12) 0.0308(10) 0.0394(11) 0.0083(8) 0.0254(9) 0.0064(9)
F2 0.0566(12) 0.0830(15) 0.0497(11) -0.0281(10) -0.0210(9) 0.0138(10)
O1 0.0387(11) 0.0479(12) 0.0779(16) 0.0172(11) 0.0365(11) 0.0144(9)
O2 0.0643(14) 0.0625(14) 0.0240(10) 0.0014(9) 0.0024(9) -0.0007(11)
N1 0.0197(10) 0.0582(15) 0.0249(11) 0.0043(10) 0.0097(8) 0.0056(10)
N2 0.0313(12) 0.0381(12) 0.0370(12) -0.0061(10) 0.0092(9) -0.0097(10)
C13 0.0204(11) 0.0227(11) 0.0169(10) 0.0014(8) 0.0063(8) 0.0003(9)
C26 0.0206(11) 0.0323(12) 0.0137(10) -0.0011(9) 0.0046(8) 0.0006(9)
C7 0.0161(10) 0.0294(12) 0.0190(11) 0.0003(9) 0.0062(8) 0.0005(9)
C21 0.0210(11) 0.0239(11) 0.0183(11) -0.0004(8) 0.0074(8) -0.0008(9)
C20 0.0214(11) 0.0236(11) 0.0192(11) 0.0012(9) 0.0059(9) -0.0015(9)
C2 0.0198(11) 0.0222(11) 0.0232(11) 0.0002(9) 0.0046(9) -0.0009(9)
C6 0.0208(11) 0.0261(12) 0.0258(12) -0.0025(9) 0.0047(9) -0.0004(9)
C1 0.0184(11) 0.0224(11) 0.0238(11) -0.0001(9) 0.0041(9) -0.0004(9)
C24 0.0268(12) 0.0277(12) 0.0207(11) 0.0005(9) 0.0121(9) -0.0008(9)
C14 0.0209(11) 0.0287(12) 0.0198(11) 0.0001(9) 0.0053(9) 0.0025(9)
C31 0.0201(11) 0.0336(13) 0.0204(11) -0.0010(9) 0.0030(9) -0.0010(9)
C25 0.0262(12) 0.0284(12) 0.0161(11) 0.0015(9) 0.0062(9) -0.0008(9)
C22 0.0203(11) 0.0286(12) 0.0189(11) -0.0002(9) 0.0058(8) -0.0012(9)
C23 0.0187(11) 0.0291(12) 0.0241(12) -0.0013(9) 0.0063(9) -0.0027(9)
C12 0.0269(12) 0.0317(13) 0.0217(12) 0.0022(9) 0.0062(9) 0.0019(10)
C19 0.0206(11) 0.0278(12) 0.0185(11) 0.0035(9) 0.0041(8) 0.0023(9)
C30 0.0271(12) 0.0313(12) 0.0215(12) -0.0013(9) 0.0046(9) 0.0021(10)
C27 0.0238(12) 0.0354(13) 0.0202(12) -0.0041(10) 0.0030(9) 0.0037(10)
C8 0.0265(12) 0.0321(13) 0.0195(11) 0.0020(9) 0.0042(9) -0.0008(10)
C18 0.0244(12) 0.0293(12) 0.0334(13) 0.0024(10) 0.0136(10) 0.0018(10)
C3 0.0233(12) 0.0304(12) 0.0245(12) 0.0025(10) 0.0013(9) 0.0025(10)
C15 0.0300(13) 0.0262(12) 0.0249(12) 0.0007(9) 0.0047(10) 0.0056(10)
C11 0.0267(12) 0.0409(14) 0.0199(12) 0.0047(10) 0.0027(9) 0.0016(11)
C4 0.0231(12) 0.0258(12) 0.0364(14) -0.0030(10) 0.0041(10) 0.0042(10)
C29 0.0276(12) 0.0373(13) 0.0206(12) -0.0056(10) 0.0077(9) -0.0064(10)
C10 0.0240(12) 0.0429(14) 0.0206(12) -0.0048(10) 0.0042(9) -0.0026(10)
C28 0.0205(11) 0.0414(14) 0.0235(12) -0.0073(10) 0.0031(9) -0.0011(10)
C9 0.0318(14) 0.0364(14) 0.0267(13) -0.0035(10) 0.0057(10) -0.0044(11)
C17 0.0285(13) 0.0333(13) 0.0341(14) 0.0048(11) 0.0115(10) -0.0048(10)
C16 0.0380(14) 0.0250(12) 0.0252(12) 0.0018(9) 0.0045(10) -0.0033(10)
C5 0.0236(12) 0.0310(13) 0.0311(13) -0.0085(10) 0.0080(10) 0.0009(10)
C36 0.0264(13) 0.0358(14) 0.0326(14) 0.0010(11) 0.0036(10) 0.0040(11)
C33 0.0263(13) 0.0557(17) 0.0346(15) -0.0025(12) 0.0156(11) 0.0039(12)
C32 0.0218(12) 0.0562(17) 0.0288(14) 0.0065(12) 0.0060(10) -0.0003(12)
C34 0.0467(17) 0.0369(15) 0.0523(18) -0.0095(13) 0.0195(14) -0.0097(13)
C35 0.0326(15) 0.0530(18) 0.0480(17) 0.0038(14) 0.0104(13) -0.0108(13)

loop_
_atom_type_symbol
_atom_type_description
_atom_type_scat_dispersion_real
_atom_type_scat_dispersion_imag
_atom_type_scat_source
C C 0.0033 0.0016 'International Tables Vol C Tables 4.2.6.8 and 6.1.1.4'
H H 0.0000 0.0000 'International Tables Vol C Tables 4.2.6.8 and 6.1.1.4'
F F 0.0171 0.0103 'International Tables Vol C Tables 4.2.6.8 and 6.1.1.4'
N N 0.0061 0.0033 'International Tables Vol C Tables 4.2.6.8 and 6.1.1.4'
O O 0.0106 0.0060 'International Tables Vol C Tables 4.2.6.8 and 6.1.1.4'
P P 0.1023 0.0942 'International Tables Vol C Tables 4.2.6.8 and 6.1.1.4'
S S 0.1246 0.1234 'International Tables Vol C Tables 4.2.6.8 and 6.1.1.4'

loop_
_geom_angle_atom_site_label_1
_geom_angle_atom_site_label_2
_geom_angle_atom_site_label_3
_geom_angle
_geom_angle_site_symmetry_1
_geom_angle_site_symmetry_3
_geom_angle_publ_flag
C7 P1 C13 110.36(10) . . ?
C21 P1 C13 111.36(10) . . ?
C21 P1 C7 110.36(10) . . ?
C21 P1 C1 105.05(10) . . ?
C1 P1 C13 109.90(10) . . ?
C1 P1 C7 109.67(10) . . ?
O3 S1 O1 114.92(12) . . ?
O3 S1 C36 103.14(11) . . ?
O1 S1 C36 102.77(13) . . ?
O2 S1 O3 114.81(13) . . ?
O2 S1 O1 116.21(13) . . ?
O2 S1 C36 102.16(12) . . ?
C23 N1 C33 119.8(2) . . ?
C23 N1 C32 118.65(19) . . ?
C33 N1 C32 115.9(2) . . ?
C29 N2 C34 116.6(2) . . ?
C29 N2 C35 116.0(2) . . ?
C34 N2 C35 111.6(2) . . ?
C14 C13 P1 120.15(16) . . ?
C18 C13 P1 119.66(17) . . ?
C18 C13 C14 120.2(2) . . ?
C31 C26 C19 123.4(2) . . ?
C31 C26 C27 117.0(2) . . ?
C27 C26 C19 119.6(2) . . ?
C12 C7 P1 121.14(18) . . ?
C12 C7 C8 120.4(2) . . ?
C8 C7 P1 118.41(17) . . ?
C20 C21 P1 118.66(16) . . ?
C22 C21 P1 118.81(16) . . ?
C22 C21 C20 122.50(19) . . ?
C21 C20 C19 123.60(19) . . ?
C25 C20 C21 116.4(2) . . ?
C25 C20 C19 119.84(19) . . ?
C1 C2 C19 122.18(19) . . ?
C3 C2 C1 117.6(2) . . ?
C3 C2 C19 120.1(2) . . ?
C1 C6 H6 120.1 . . ?
C5 C6 H6 120.1 . . ?
C5 C6 C1 119.8(2) . . ?
C2 C1 P1 119.35(17) . . ?
C6 C1 P1 119.44(17) . . ?
C6 C1 C2 121.2(2) . . ?
C25 C24 H24 119.2 . . ?
C25 C24 C23 121.5(2) . . ?
C23 C24 H24 119.2 . . ?
C13 C14 H14 120.4 . . ?
C15 C14 C13 119.2(2) . . ?
C15 C14 H14 120.4 . . ?
C26 C31 H31 119.0 . . ?
C26 C31 C30 122.0(2) . . ?
C30 C31 H31 119.0 . . ?
C20 C25 H25 118.9 . . ?
C24 C25 C20 122.3(2) . . ?
C24 C25 H25 118.9 . . ?
C21 C22 H22 119.9 . . ?
C21 C22 C23 120.3(2) . . ?
C23 C22 H22 119.9 . . ?
N1 C23 C24 121.4(2) . . ?
N1 C23 C22 121.6(2) . . ?
C22 C23 C24 117.1(2) . . ?
C7 C12 H12 120.3 . . ?
C11 C12 C7 119.4(2) . . ?
C11 C12 H12 120.3 . . ?
C26 C19 H19 107.3 . . ?
C20 C19 C26 111.51(18) . . ?
C20 C19 C2 114.36(18) . . ?
C20 C19 H19 107.3 . . ?
C2 C19 C26 108.79(18) . . ?
C2 C19 H19 107.3 . . ?
C31 C30 H30 119.7 . . ?
C31 C30 C29 120.7(2) . . ?
C29 C30 H30 119.7 . . ?
C26 C27 H27 119.3 . . ?
C28 C27 C26 121.4(2) . . ?
C28 C27 H27 119.3 . . ?
C7 C8 H8 120.2 . . ?
C9 C8 C7 119.7(2) . . ?
C9 C8 H8 120.2 . . ?
C13 C18 H18 120.1 . . ?
C17 C18 C13 119.8(2) . . ?
C17 C18 H18 120.1 . . ?
C2 C3 H3 119.5 . . ?
C4 C3 C2 121.0(2) . . ?
C4 C3 H3 119.5 . . ?
C14 C15 H15 119.7 . . ?
C14 C15 C16 120.6(2) . . ?
C16 C15 H15 119.7 . . ?
C12 C11 H11 119.9 . . ?
C10 C11 C12 120.2(2) . . ?
C10 C11 H11 119.9 . . ?
C3 C4 H4 119.5 . . ?
C3 C4 C5 121.0(2) . . ?
C5 C4 H4 119.5 . . ?
C30 C29 N2 122.2(2) . . ?
C30 C29 C28 117.3(2) . . ?
C28 C29 N2 120.5(2) . . ?
C11 C10 H10 119.8 . . ?
C11 C10 C9 120.4(2) . . ?
C9 C10 H10 119.8 . . ?
C27 C28 C29 121.5(2) . . ?
C27 C28 H28 119.2 . . ?
C29 C28 H28 119.2 . . ?
C8 C9 C10 119.9(2) . . ?
C8 C9 H9 120.1 . . ?
C10 C9 H9 120.1 . . ?
C18 C17 H17 120.1 . . ?
C16 C17 C18 119.8(2) . . ?
C16 C17 H17 120.1 . . ?
C15 C16 H16 119.8 . . ?
C17 C16 C15 120.5(2) . . ?
C17 C16 H16 119.8 . . ?
C6 C5 H5 120.4 . . ?
C4 C5 C6 119.3(2) . . ?
C4 C5 H5 120.4 . . ?
F3 C36 S1 111.60(18) . . ?
F3 C36 F1 107.0(2) . . ?
F1 C36 S1 111.77(18) . . ?
F2 C36 S1 111.58(18) . . ?
F2 C36 F3 106.3(2) . . ?
F2 C36 F1 108.3(2) . . ?
N1 C33 H33A 109.5 . . ?
N1 C33 H33B 109.5 . . ?
N1 C33 H33C 109.5 . . ?
H33A C33 H33B 109.5 . . ?
H33A C33 H33C 109.5 . . ?
H33B C33 H33C 109.5 . . ?
N1 C32 H32A 109.5 . . ?
N1 C32 H32B 109.5 . . ?
N1 C32 H32C 109.5 . . ?
H32A C32 H32B 109.5 . . ?
H32A C32 H32C 109.5 . . ?
H32B C32 H32C 109.5 . . ?
N2 C34 H34A 109.5 . . ?
N2 C34 H34B 109.5 . . ?
N2 C34 H34C 109.5 . . ?
H34A C34 H34B 109.5 . . ?
H34A C34 H34C 109.5 . . ?
H34B C34 H34C 109.5 . . ?
N2 C35 H35A 109.5 . . ?
N2 C35 H35B 109.5 . . ?
N2 C35 H35C 109.5 . . ?
H35A C35 H35B 109.5 . . ?
H35A C35 H35C 109.5 . . ?
H35B C35 H35C 109.5 . . ?

loop_
_geom_bond_atom_site_label_1
_geom_bond_atom_site_label_2
_geom_bond_distance
_geom_bond_site_symmetry_2
_geom_bond_publ_flag
P1 C13 1.797(2) . ?
P1 C7 1.793(2) . ?
P1 C21 1.778(2) . ?
P1 C1 1.781(2) . ?
S1 O3 1.4362(18) . ?
S1 O1 1.437(2) . ?
S1 O2 1.429(2) . ?
S1 C36 1.818(3) . ?
F3 C36 1.329(3) . ?
F1 C36 1.333(3) . ?
F2 C36 1.324(3) . ?
N1 C23 1.373(3) . ?
N1 C33 1.444(3) . ?
N1 C32 1.448(3) . ?
N2 C29 1.410(3) . ?
N2 C34 1.442(4) . ?
N2 C35 1.469(3) . ?
C13 C14 1.398(3) . ?
C13 C18 1.393(3) . ?
C26 C31 1.386(3) . ?
C26 C19 1.539(3) . ?
C26 C27 1.396(3) . ?
C7 C12 1.392(3) . ?
C7 C8 1.396(3) . ?
C21 C20 1.397(3) . ?
C21 C22 1.397(3) . ?
C20 C25 1.391(3) . ?
C20 C19 1.513(3) . ?
C2 C1 1.402(3) . ?
C2 C19 1.521(3) . ?
C2 C3 1.400(3) . ?
C6 H6 0.9500 . ?
C6 C1 1.399(3) . ?
C6 C5 1.390(3) . ?
C24 H24 0.9500 . ?
C24 C25 1.375(3) . ?
C24 C23 1.408(3) . ?
C14 H14 0.9500 . ?
C14 C15 1.380(3) . ?
C31 H31 0.9500 . ?
C31 C30 1.392(3) . ?
C25 H25 0.9500 . ?
C22 H22 0.9500 . ?
C22 C23 1.402(3) . ?
C12 H12 0.9500 . ?
C12 C11 1.389(3) . ?
C19 H19 1.0000 . ?
C30 H30 0.9500 . ?
C30 C29 1.393(3) . ?
C27 H27 0.9500 . ?
C27 C28 1.378(3) . ?
C8 H8 0.9500 . ?
C8 C9 1.383(3) . ?
C18 H18 0.9500 . ?
C18 C17 1.389(3) . ?
C3 H3 0.9500 . ?
C3 C4 1.383(3) . ?
C15 H15 0.9500 . ?
C15 C16 1.383(3) . ?
C11 H11 0.9500 . ?
C11 C10 1.384(4) . ?
C4 H4 0.9500 . ?
C4 C5 1.384(3) . ?
C29 C28 1.398(4) . ?
C10 H10 0.9500 . ?
C10 C9 1.390(4) . ?
C28 H28 0.9500 . ?
C9 H9 0.9500 . ?
C17 H17 0.9500 . ?
C17 C16 1.380(4) . ?
C16 H16 0.9500 . ?
C5 H5 0.9500 . ?
C33 H33A 0.9800 . ?
C33 H33B 0.9800 . ?
C33 H33C 0.9800 . ?
C32 H32A 0.9800 . ?
C32 H32B 0.9800 . ?
C32 H32C 0.9800 . ?
C34 H34A 0.9800 . ?
C34 H34B 0.9800 . ?
C34 H34C 0.9800 . ?
C35 H35A 0.9800 . ?
C35 H35B 0.9800 . ?
C35 H35C 0.9800 . ?

loop_
_geom_torsion_atom_site_label_1
_geom_torsion_atom_site_label_2
_geom_torsion_atom_site_label_3
_geom_torsion_atom_site_label_4
_geom_torsion
_geom_torsion_site_symmetry_1
_geom_torsion_site_symmetry_2
_geom_torsion_site_symmetry_3
_geom_torsion_site_symmetry_4
_geom_torsion_publ_flag
P1 C13 C14 C15 177.38(17) . . . . ?
P1 C13 C18 C17 -177.32(19) . . . . ?
P1 C7 C12 C11 -178.89(18) . . . . ?
P1 C7 C8 C9 178.89(18) . . . . ?
P1 C21 C20 C25 176.56(17) . . . . ?
P1 C21 C20 C19 1.7(3) . . . . ?
P1 C21 C22 C23 -176.95(17) . . . . ?
O3 S1 C36 F3 -55.1(2) . . . . ?
O3 S1 C36 F1 -174.96(18) . . . . ?
O3 S1 C36 F2 63.6(2) . . . . ?
O1 S1 C36 F3 -174.92(18) . . . . ?
O1 S1 C36 F1 65.3(2) . . . . ?
O1 S1 C36 F2 -56.2(2) . . . . ?
O2 S1 C36 F3 64.3(2) . . . . ?
O2 S1 C36 F1 -55.5(2) . . . . ?
O2 S1 C36 F2 -177.0(2) . . . . ?
N2 C29 C28 C27 -179.2(2) . . . . ?
C13 P1 C7 C12 -10.5(2) . . . . ?
C13 P1 C7 C8 171.29(17) . . . . ?
C13 P1 C21 C20 -92.74(19) . . . . ?
C13 P1 C21 C22 85.3(2) . . . . ?
C13 P1 C1 C2 96.77(19) . . . . ?
C13 P1 C1 C6 -83.7(2) . . . . ?
C13 C14 C15 C16 0.1(3) . . . . ?
C13 C18 C17 C16 -0.2(4) . . . . ?
C26 C31 C30 C29 0.6(3) . . . . ?
C26 C27 C28 C29 0.4(4) . . . . ?
C7 P1 C13 C14 85.14(19) . . . . ?
C7 P1 C13 C18 -96.3(2) . . . . ?
C7 P1 C21 C20 144.33(18) . . . . ?
C7 P1 C21 C22 -37.6(2) . . . . ?
C7 P1 C1 C2 -141.74(18) . . . . ?
C7 P1 C1 C6 37.8(2) . . . . ?
C7 C12 C11 C10 0.3(4) . . . . ?
C7 C8 C9 C10 -0.2(4) . . . . ?
C21 P1 C13 C14 -37.8(2) . . . . ?
C21 P1 C13 C18 140.74(19) . . . . ?
C21 P1 C7 C12 113.05(19) . . . . ?
C21 P1 C7 C8 -65.2(2) . . . . ?
C21 P1 C1 C2 -23.1(2) . . . . ?
C21 P1 C1 C6 156.37(18) . . . . ?
C21 C20 C25 C24 0.0(3) . . . . ?
C21 C20 C19 C26 87.6(3) . . . . ?
C21 C20 C19 C2 -36.4(3) . . . . ?
C21 C22 C23 N1 -177.3(2) . . . . ?
C21 C22 C23 C24 0.8(3) . . . . ?
C20 C21 C22 C23 1.0(3) . . . . ?
C2 C3 C4 C5 -0.9(4) . . . . ?
C1 P1 C13 C14 -153.79(18) . . . . ?
C1 P1 C13 C18 24.8(2) . . . . ?
C1 P1 C7 C12 -131.68(18) . . . . ?
C1 P1 C7 C8 50.1(2) . . . . ?
C1 P1 C21 C20 26.2(2) . . . . ?
C1 P1 C21 C22 -155.78(18) . . . . ?
C1 C2 C19 C26 -85.8(2) . . . . ?
C1 C2 C19 C20 39.6(3) . . . . ?
C1 C2 C3 C4 3.9(3) . . . . ?
C1 C6 C5 C4 3.2(3) . . . . ?
C14 C13 C18 C17 1.2(4) . . . . ?
C14 C15 C16 C17 0.9(4) . . . . ?
C31 C26 C19 C20 -10.5(3) . . . . ?
C31 C26 C19 C2 116.6(2) . . . . ?
C31 C26 C27 C28 -3.5(3) . . . . ?
C31 C30 C29 N2 178.7(2) . . . . ?
C31 C30 C29 C28 -3.6(3) . . . . ?
C25 C20 C19 C26 -87.1(2) . . . . ?
C25 C20 C19 C2 148.9(2) . . . . ?
C25 C24 C23 N1 176.0(2) . . . . ?
C25 C24 C23 C22 -2.2(3) . . . . ?
C22 C21 C20 C25 -1.4(3) . . . . ?
C22 C21 C20 C19 -176.2(2) . . . . ?
C23 C24 C25 C20 1.8(4) . . . . ?
C12 C7 C8 C9 0.6(3) . . . . ?
C12 C11 C10 C9 0.1(4) . . . . ?
C19 C26 C31 C30 -174.4(2) . . . . ?
C19 C26 C27 C28 174.0(2) . . . . ?
C19 C20 C25 C24 175.1(2) . . . . ?
C19 C2 C1 P1 -7.9(3) . . . . ?
C19 C2 C1 C6 172.6(2) . . . . ?
C19 C2 C3 C4 -172.2(2) . . . . ?
C30 C29 C28 C27 3.2(3) . . . . ?
C27 C26 C31 C30 3.0(3) . . . . ?
C27 C26 C19 C20 172.25(19) . . . . ?
C27 C26 C19 C2 -60.7(3) . . . . ?
C8 C7 C12 C11 -0.7(3) . . . . ?
C18 C13 C14 C15 -1.2(3) . . . . ?
C18 C17 C16 C15 -0.8(4) . . . . ?
C3 C2 C1 P1 176.16(17) . . . . ?
C3 C2 C1 C6 -3.3(3) . . . . ?
C3 C2 C19 C26 90.1(2) . . . . ?
C3 C2 C19 C20 -144.5(2) . . . . ?
C3 C4 C5 C6 -2.7(4) . . . . ?
C11 C10 C9 C8 -0.2(4) . . . . ?
C5 C6 C1 P1 -179.63(18) . . . . ?
C5 C6 C1 C2 -0.1(3) . . . . ?
C33 N1 C23 C24 24.9(4) . . . . ?
C33 N1 C23 C22 -157.0(2) . . . . ?
C32 N1 C23 C24 177.3(2) . . . . ?
C32 N1 C23 C22 -4.7(4) . . . . ?
C34 N2 C29 C30 -9.0(3) . . . . ?
C34 N2 C29 C28 173.4(2) . . . . ?
C35 N2 C29 C30 -143.6(2) . . . . ?
C35 N2 C29 C28 38.8(3) . . . . ?
